data_4348032
loop_
_publ_author_name
'Axelson, Jordan C.'
'Gonzalez, Miguel I.'
'Meihaus, Katie R.'
'Chang, Christopher J.'
'Long, Jeffrey R.'

_publ_section_title
;
 Synthesis and Characterization of a Tetrapodal NO4(4-) Ligand and Its
 Transition Metal Complexes.
;
_journal_issue 15
_journal_name_full 'Inorganic chemistry'
_journal_page_first 7527
_journal_page_last 7534
_journal_paper_doi 10.1021/acs.inorgchem.6b00908
_journal_volume 55
_journal_year 2016
_chemical_formula_moiety 'C11 H15 Cl Cu K N O6'
_chemical_formula_sum 'C11 H15 Cl Cu K N O6'
_chemical_formula_weight 395.33
_chemical_name_common jaa29_0ma
_chemical_name_systematic 'K[(C11H11NO4)CuCl] 2(H2O)'
_space_group_crystal_system monoclinic
_space_group_IT_number 15
_space_group_name_Hall '-C 2yc'
_space_group_name_H-M_alt 'C 1 2/c 1'
_atom_sites_solution_hydrogens mixed
_audit_creation_method SHELXL-2014/7
_cell_angle_alpha 90
_cell_angle_beta 118.754(2)
_cell_angle_gamma 90
_cell_formula_units_Z 4
_cell_length_a 11.1219(6)
_cell_length_b 21.1832(13)
_cell_length_c 6.8152(3)
_cell_measurement_reflns_used 9911
_cell_measurement_temperature 100(2)
_cell_measurement_theta_max 25.36
_cell_measurement_theta_min 2.30
_cell_volume 1407.66(13)
_computing_cell_refinement 'Bruker APEX2 v. 2014.11'
_computing_data_collection 'Bruker APEX2 v. 2014.11'
_computing_data_reduction 'Bruker APEX2 v. 2014.11'
_computing_molecular_graphics Diamond
_computing_publication_material CIFTAB
_computing_structure_refinement 'SHELXL-2014/7 (Sheldrick, 2014)'
_computing_structure_solution SHELXT
_diffrn_ambient_temperature 100(2)
_diffrn_detector_area_resol_mean 8.366
_diffrn_measured_fraction_theta_full 1.000
_diffrn_measured_fraction_theta_max 1.000
_diffrn_measurement_device_type 'Bruker APEX-II CCD'
_diffrn_measurement_method '\f and \w scans'
_diffrn_radiation_type MoK\a
_diffrn_radiation_wavelength 0.71073
_diffrn_reflns_av_R_equivalents 0.0241
_diffrn_reflns_av_unetI/netI 0.0082
_diffrn_reflns_Laue_measured_fraction_full 1.000
_diffrn_reflns_Laue_measured_fraction_max 1.000
_diffrn_reflns_limit_h_max 13
_diffrn_reflns_limit_h_min -13
_diffrn_reflns_limit_k_max 25
_diffrn_reflns_limit_k_min -25
_diffrn_reflns_limit_l_max 8
_diffrn_reflns_limit_l_min -7
_diffrn_reflns_number 26759
_diffrn_reflns_point_group_measured_fraction_full 1.000
_diffrn_reflns_point_group_measured_fraction_max 1.000
_diffrn_reflns_theta_full 25.000
_diffrn_reflns_theta_max 25.371
_diffrn_reflns_theta_min 1.923
_diffrn_source 'microfocus sealed tube'
_exptl_absorpt_coefficient_mu 2.063
_exptl_absorpt_correction_T_max 0.7452
_exptl_absorpt_correction_T_min 0.6782
_exptl_absorpt_correction_type multi-scan
_exptl_absorpt_process_details SADABS
_exptl_crystal_colour blue
_exptl_crystal_density_diffrn 1.865
_exptl_crystal_description rod
_exptl_crystal_F_000 804
_exptl_crystal_size_max 0.286
_exptl_crystal_size_mid 0.117
_exptl_crystal_size_min 0.072
_refine_diff_density_max 0.353
_refine_diff_density_min -0.327
_refine_diff_density_rms 0.052
_refine_ls_extinction_method none
_refine_ls_goodness_of_fit_ref 1.098
_refine_ls_hydrogen_treatment constr
_refine_ls_matrix_type full
_refine_ls_number_parameters 99
_refine_ls_number_reflns 1299
_refine_ls_number_restraints 0
_refine_ls_restrained_S_all 1.098
_refine_ls_R_factor_all 0.0187
_refine_ls_R_factor_gt 0.0180
_refine_ls_shift/su_max 0.001
_refine_ls_shift/su_mean 0.000
_refine_ls_structure_factor_coef Fsqd
_refine_ls_weighting_details 'w=1/[\s^2^(Fo^2^)+(0.0144P)^2^+3.0642P] where P=(Fo^2^+2Fc^2^)/3'
_refine_ls_weighting_scheme calc
_refine_ls_wR_factor_gt 0.0441
_refine_ls_wR_factor_ref 0.0445
_reflns_Friedel_coverage 0.000
_reflns_number_gt 1261
_reflns_number_total 1299
_reflns_threshold_expression 'I > 2\s(I)'
_cod_data_source_file jaa29_0ma.cif
_cod_data_source_block shelx
_cod_original_sg_symbol_H-M 'C 2/c'
_cod_database_code 4348032
_shelx_shelxl_version_number 2014/7
_shelx_space_group_comment
;
The symmetry employed for this shelxl refinement is uniquely defined
by the following loop, which should always be used as a source of
symmetry information in preference to the above space-group names.
They are only intended as comments.
;
_shelx_estimated_absorpt_t_min 0.590
_shelx_estimated_absorpt_t_max 0.866

loop_
_space_group_symop_operation_xyz
'x, y, z'
'-x, y, -z+1/2'
'x+1/2, y+1/2, z'
'-x+1/2, y+1/2, -z+1/2'
'-x, -y, -z'
'x, -y, z-1/2'
'-x+1/2, -y+1/2, -z'
'x+1/2, -y+1/2, z-1/2'

loop_
_atom_site_label
_atom_site_type_symbol
_atom_site_fract_x
_atom_site_fract_y
_atom_site_fract_z
_atom_site_U_iso_or_equiv
_atom_site_adp_type
_atom_site_occupancy
_atom_site_site_symmetry_order
_atom_site_calc_flag
_atom_site_refinement_flags_posn
_atom_site_refinement_flags_adp
_atom_site_refinement_flags_occupancy
C1 C 0.21913(16) 0.14139(7) 0.1763(3) 0.0123(3) Uani 1 1 d . . .
C5 C 0.12478(18) 0.44253(9) 0.5641(3) 0.0194(4) Uani 1 1 d . . .
H5A H 0.1338 0.4681 0.6904 0.029 Uiso 1 1 calc R U .
H5B H 0.0471 0.4135 0.5174 0.029 Uiso 1 1 calc R U .
H5C H 0.1091 0.4703 0.4389 0.029 Uiso 1 1 calc R U .
C6 C 0.25550(17) 0.40488(8) 0.6347(3) 0.0150(3) Uani 1 1 d . . .
H6 H 0.2409 0.3788 0.5027 0.018 Uiso 1 1 calc R U .
C7 C 0.38306(17) 0.44467(8) 0.6984(3) 0.0118(3) Uani 1 1 d . . .
C8 C 0.38079(18) 0.51023(8) 0.6982(3) 0.0136(3) Uani 1 1 d . . .
H8 H 0.2984 0.5322 0.6629 0.016 Uiso 1 1 calc R U .
C9 C 0.5000 0.54313(11) 0.7500 0.0151(5) Uani 1 2 d S T P
H9 H 0.5000 0.5880 0.7500 0.018 Uiso 1 2 calc R U P
N1 N 0.5000 0.41312(9) 0.7500 0.0110(4) Uani 1 2 d S T P
O1 O 0.37766(13) 0.31863(5) 0.8781(2) 0.0195(3) Uani 1 1 d . . .
O5 O 0.29354(12) 0.13952(5) 0.0871(2) 0.0145(3) Uani 1 1 d . . .
O10 O 0.68438(12) 0.30265(6) 0.1775(2) 0.0164(3) Uani 1 1 d . . .
H10X H 0.7192 0.3238 0.3076 0.020 Uiso 1 1 d R U .
H10Y H 0.7568 0.2843 0.1944 0.020 Uiso 1 1 d R U .
Cl1 Cl 0.5000 0.21019(3) 0.7500 0.01472(13) Uani 1 2 d S T P
K1 K 0.5000 0.23108(2) 0.2500 0.01245(12) Uani 1 2 d S T P
Cu1 Cu 0.5000 0.31806(2) 0.7500 0.01716(10) Uani 1 2 d S T P

loop_
_atom_site_aniso_label
_atom_site_aniso_U_11
_atom_site_aniso_U_22
_atom_site_aniso_U_33
_atom_site_aniso_U_23
_atom_site_aniso_U_13
_atom_site_aniso_U_12
C1 0.0124(8) 0.0094(7) 0.0167(8) -0.0027(6) 0.0082(7) -0.0038(6)
C5 0.0156(9) 0.0229(9) 0.0179(9) 0.0024(7) 0.0067(7) 0.0019(7)
C6 0.0148(8) 0.0166(8) 0.0154(8) -0.0004(7) 0.0087(7) -0.0008(7)
C7 0.0154(8) 0.0151(8) 0.0077(8) 0.0018(6) 0.0078(7) 0.0019(7)
C8 0.0191(9) 0.0144(8) 0.0093(8) 0.0031(6) 0.0084(7) 0.0052(7)
C9 0.0266(13) 0.0106(11) 0.0081(11) 0.000 0.0085(10) 0.000
N1 0.0148(10) 0.0111(9) 0.0108(9) 0.000 0.0092(8) 0.000
O1 0.0219(7) 0.0118(6) 0.0361(8) 0.0071(5) 0.0231(6) 0.0049(5)
O5 0.0154(6) 0.0136(6) 0.0199(6) 0.0005(5) 0.0128(5) 0.0000(5)
O10 0.0121(6) 0.0203(6) 0.0158(6) 0.0014(5) 0.0059(5) 0.0012(5)
Cl1 0.0189(3) 0.0104(3) 0.0183(3) 0.000 0.0116(2) 0.000
K1 0.0121(2) 0.0121(2) 0.0133(2) 0.000 0.0063(2) 0.000
Cu1 0.02045(17) 0.00840(15) 0.0349(2) 0.000 0.02309(15) 0.000

loop_
_atom_type_symbol
_atom_type_description
_atom_type_scat_dispersion_real
_atom_type_scat_dispersion_imag
_atom_type_scat_source
C C 0.0033 0.0016 'International Tables Vol C Tables 4.2.6.8 and 6.1.1.4'
H H 0.0000 0.0000 'International Tables Vol C Tables 4.2.6.8 and 6.1.1.4'
N N 0.0061 0.0033 'International Tables Vol C Tables 4.2.6.8 and 6.1.1.4'
O O 0.0106 0.0060 'International Tables Vol C Tables 4.2.6.8 and 6.1.1.4'
Cl Cl 0.1484 0.1585 'International Tables Vol C Tables 4.2.6.8 and 6.1.1.4'
K K 0.2009 0.2494 'International Tables Vol C Tables 4.2.6.8 and 6.1.1.4'
Cu Cu 0.3201 1.2651 'International Tables Vol C Tables 4.2.6.8 and 6.1.1.4'

loop_
_geom_angle_atom_site_label_1
_geom_angle_atom_site_label_2
_geom_angle_atom_site_label_3
_geom_angle
_geom_angle_site_symmetry_1
_geom_angle_site_symmetry_3
O5 C1 O1 123.16(15) . 7_556
O5 C1 C6 119.64(15) . 7_556
O1 C1 C6 117.19(14) 7_556 7_556
O5 C1 K1 47.49(8) . .
O1 C1 K1 104.64(10) 7_556 .
C6 C1 K1 115.99(10) 7_556 .
C6 C5 H5A 109.5 . .
C6 C5 H5B 109.5 . .
H5A C5 H5B 109.5 . .
C6 C5 H5C 109.5 . .
H5A C5 H5C 109.5 . .
H5B C5 H5C 109.5 . .
C5 C6 C7 114.71(14) . .
C5 C6 C1 111.31(14) . 7_556
C7 C6 C1 110.16(13) . 7_556
C5 C6 H6 106.7 . .
C7 C6 H6 106.7 . .
C1 C6 H6 106.7 7_556 .
N1 C7 C8 120.67(16) . .
N1 C7 C6 116.68(15) . .
C8 C7 C6 122.62(15) . .
C9 C8 C7 119.22(16) . .
C9 C8 H8 120.4 . .
C7 C8 H8 120.4 . .
C8 C9 C8 119.6(2) . 2_656
C8 C9 H9 120.2 . .
C8 C9 H9 120.2 2_656 .
C7 N1 C7 120.6(2) . 2_656
C7 N1 Cu1 119.68(10) . .
C7 N1 Cu1 119.68(10) 2_656 .
C1 O1 Cu1 123.36(11) 7_556 .
C1 O1 K1 130.86(10) 7_556 1_556
Cu1 O1 K1 104.71(5) . 1_556
C1 O5 K1 113.40(10) . .
K1 O10 H10X 95.8 . .
K1 O10 H10Y 117.3 . .
H10X O10 H10Y 99.4 . .
Cu1 Cl1 K1 82.600(12) . .
Cu1 Cl1 K1 82.600(12) . 1_556
K1 Cl1 K1 165.20(2) . 1_556
O10 K1 O10 113.87(5) . 2_655
O10 K1 O5 147.49(3) . .
O10 K1 O5 85.05(3) 2_655 .
O10 K1 O5 85.05(3) . 2_655
O10 K1 O5 147.49(3) 2_655 2_655
O5 K1 O5 92.13(5) . 2_655
O10 K1 O1 74.34(4) . 2_656
O10 K1 O1 64.63(3) 2_655 2_656
O5 K1 O1 137.89(3) . 2_656
O5 K1 O1 98.41(3) 2_655 2_656
O10 K1 O1 64.63(3) . 1_554
O10 K1 O1 74.34(4) 2_655 1_554
O5 K1 O1 98.41(3) . 1_554
O5 K1 O1 137.89(3) 2_655 1_554
O1 K1 O1 100.41(5) 2_656 1_554
O10 K1 Cl1 126.77(3) . .
O10 K1 Cl1 62.74(3) 2_655 .
O5 K1 Cl1 84.99(3) . .
O5 K1 Cl1 84.76(3) 2_655 .
O1 K1 Cl1 55.88(3) 2_656 .
O1 K1 Cl1 136.53(3) 1_554 .
O10 K1 Cl1 62.74(3) . 1_554
O10 K1 Cl1 126.77(3) 2_655 1_554
O5 K1 Cl1 84.75(3) . 1_554
O5 K1 Cl1 84.99(3) 2_655 1_554
O1 K1 Cl1 136.54(3) 2_656 1_554
O1 K1 Cl1 55.88(3) 1_554 1_554
Cl1 K1 Cl1 165.20(2) . 1_554
O10 K1 C1 163.76(4) . .
O10 K1 C1 68.63(4) 2_655 .
O5 K1 C1 19.10(4) . .
O5 K1 C1 100.80(4) 2_655 .
O1 K1 C1 119.14(4) 2_656 .
O1 K1 C1 102.23(4) 1_554 .
Cl1 K1 C1 69.18(3) . .
Cl1 K1 C1 102.40(3) 1_554 .
O10 K1 C1 68.63(4) . 2_655
O10 K1 C1 163.76(4) 2_655 2_655
O5 K1 C1 100.80(4) . 2_655
O5 K1 C1 19.11(4) 2_655 2_655
O1 K1 C1 102.23(4) 2_656 2_655
O1 K1 C1 119.14(4) 1_554 2_655
Cl1 K1 C1 102.40(3) . 2_655
Cl1 K1 C1 69.18(3) 1_554 2_655
C1 K1 C1 113.82(5) . 2_655
O10 K1 Cu1 43.27(2) . 1_554
O10 K1 Cu1 102.07(3) 2_655 1_554
O5 K1 Cu1 109.16(2) . 1_554
O5 K1 Cu1 109.38(2) 2_655 1_554
O1 K1 Cu1 105.44(3) 2_656 1_554
O1 K1 Cu1 28.94(2) 1_554 1_554
Cl1 K1 Cu1 158.999(17) . 1_554
Cl1 K1 Cu1 35.802(10) 1_554 1_554
C1 K1 Cu1 120.83(3) . 1_554
C1 K1 Cu1 90.39(3) 2_655 1_554
O10 K1 Cu1 102.07(3) . .
O10 K1 Cu1 43.27(2) 2_655 .
O5 K1 Cu1 109.38(2) . .
O5 K1 Cu1 109.16(2) 2_655 .
O1 K1 Cu1 28.94(2) 2_656 .
O1 K1 Cu1 105.44(3) 1_554 .
Cl1 K1 Cu1 35.802(10) . .
Cl1 K1 Cu1 158.999(17) 1_554 .
C1 K1 Cu1 90.39(3) . .
C1 K1 Cu1 120.83(3) 2_655 .
Cu1 K1 Cu1 123.197(15) 1_554 .
O10 K1 H10X 17.3 . .
O10 K1 H10X 104.0 2_655 .
O5 K1 H10X 164.8 . .
O5 K1 H10X 86.7 2_655 .
O1 K1 H10X 57.1 2_656 .
O1 K1 H10X 72.9 1_554 .
Cl1 K1 H10X 110.0 . .
Cl1 K1 H10X 80.0 1_554 .
C1 K1 H10X 172.3 . .
C1 K1 H10X 73.9 2_655 .
Cu1 K1 H10X 57.4 1_554 .
Cu1 K1 H10X 85.3 . .
O1 Cu1 O1 179.29(7) . 2_656
O1 Cu1 N1 89.65(3) . .
O1 Cu1 N1 89.65(3) 2_656 .
O1 Cu1 Cl1 90.35(3) . .
O1 Cu1 Cl1 90.35(3) 2_656 .
N1 Cu1 Cl1 180.0 . .
O1 Cu1 K1 46.34(4) . 1_556
O1 Cu1 K1 134.12(4) 2_656 1_556
N1 Cu1 K1 118.402(8) . 1_556
Cl1 Cu1 K1 61.598(8) . 1_556
O1 Cu1 K1 134.13(4) . .
O1 Cu1 K1 46.34(4) 2_656 .
N1 Cu1 K1 118.402(8) . .
Cl1 Cu1 K1 61.598(7) . .
K1 Cu1 K1 123.197(15) 1_556 .

loop_
_geom_bond_atom_site_label_1
_geom_bond_atom_site_label_2
_geom_bond_distance
_geom_bond_site_symmetry_2
C1 O5 1.241(2) .
C1 O1 1.276(2) 7_556
C1 C6 1.533(2) 7_556
C1 K1 3.4799(16) .
C5 C6 1.519(2) .
C5 H5A 0.9800 .
C5 H5B 0.9800 .
C5 H5C 0.9800 .
C6 C7 1.523(2) .
C6 C1 1.533(2) 7_556
C6 H6 1.0000 .
C7 N1 1.3499(19) .
C7 C8 1.389(2) .
C8 C9 1.385(2) .
C8 H8 0.9500 .
C9 C8 1.385(2) 2_656
C9 H9 0.9500 .
N1 C7 1.3499(19) 2_656
N1 Cu1 2.0135(19) .
O1 C1 1.276(2) 7_556
O1 Cu1 1.9383(12) .
O1 K1 2.8977(13) 1_556
O5 K1 2.7954(12) .
O10 K1 2.7790(12) .
O10 H10X 0.8984 .
O10 H10Y 0.8503 .
Cl1 Cu1 2.2852(6) .
Cl1 K1 3.43622(17) .
Cl1 K1 3.43622(18) 1_556
K1 O10 2.7790(12) 2_655
K1 O5 2.7954(12) 2_655
K1 O1 2.8977(13) 2_656
K1 O1 2.8977(13) 1_554
K1 Cl1 3.43623(18) 1_554
K1 C1 3.4799(16) 2_655
K1 Cu1 3.8738(3) 1_554
K1 Cu1 3.8739(3) .
K1 H10X 3.0062 .
Cu1 O1 1.9383(12) 2_656
Cu1 K1 3.8739(3) 1_556
